data_7112043
loop_
_publ_author_name
'Alexander F. R. Kilpatrick'
'F. Geoffrey N. Cloke'

_publ_section_title
;
 Reductive deoxygenation of CO2 by a bimetallic titanium bis(pentalene)
 complex
;
_journal_name_full Chem.Commun.
_journal_page_first 2769
_journal_paper_doi 10.1039/c3cc48379g
_journal_volume 50
_journal_year 2014
_chemical_compound_source 'synthesis as described'
_chemical_formula_moiety 'C62 H102 N2 O2 Si4 Ti2, C5 H5 N'
_chemical_formula_sum 'C67 H107 N3 O2 Si4 Ti2'
_chemical_formula_weight 1194.71
_chemical_name_common 'Complex 2_py_2'
_chemical_name_systematic
;
 ?
;
_space_group_IT_number 2
_symmetry_cell_setting triclinic
_symmetry_Int_Tables_number 2
_symmetry_space_group_name_Hall '-P 1'
_symmetry_space_group_name_H-M 'P -1'
_atom_sites_solution_hydrogens geom
_atom_sites_solution_primary heavy
_atom_sites_solution_secondary difmap
_audit_conform_dict_location ftp://ftp.iucr.org/pub/cif_core.dic
_audit_conform_dict_name cif_core.dic
_audit_conform_dict_version 2.4.3
_audit_creation_date 2013-10-29T12:46:06-00:00
_audit_creation_method 'WinGX routine CIF_UPDATE'
_cell_angle_alpha 85.689(3)
_cell_angle_beta 86.517(3)
_cell_angle_gamma 66.630(4)
_cell_formula_units_Z 2
_cell_length_a 13.7134(6)
_cell_length_b 16.0497(6)
_cell_length_c 18.5403(6)
_cell_measurement_reflns_used 12809
_cell_measurement_temperature 173(2)
_cell_measurement_theta_max 71.348
_cell_measurement_theta_min 3.757
_cell_measurement_wavelength 1.54184
_cell_volume 3733.1(3)
_computing_cell_refinement
;
        crysalispro, agilent technologies,
        version 1.171.36.32 (release 02-08-2013 crysalis171 .net)
        (compiled aug  2 2013,16:46:58)
;
_computing_data_collection
;
        crysalispro, agilent technologies,
        version 1.171.36.32 (release 02-08-2013 crysalis171 .net)
        (compiled aug  2 2013,16:46:58)
;
_computing_data_reduction
;
        crysalispro, agilent technologies,
        version 1.171.36.32 (release 02-08-2013 crysalis171 .net)
        (compiled aug  2 2013,16:46:58)
;
_computing_molecular_graphics 'ortep-3 (farrugia, 1997)'
_computing_publication_material
;
shelxl-2013 (sheldrick, 2013), platon (spek, 2003), and wingx (farrugia, 2013)
;
_computing_structure_refinement 'SHELXL-2013 (Sheldrick, 2013)'
_computing_structure_solution
;
        DIRDIF-08 (Beurskens et al., 2008)
;
_diffrn_ambient_temperature 173(2)
_diffrn_detector_area_resol_mean 16.1033
_diffrn_measured_fraction_theta_full 0.983
_diffrn_measured_fraction_theta_max 0.958
_diffrn_measurement_device_type 'xcalibur, eos, gemini ultra'
_diffrn_measurement_method '\w scans'
_diffrn_radiation_probe x-ray
_diffrn_radiation_type CuK\a
_diffrn_radiation_wavelength 1.54184
_diffrn_reflns_av_R_equivalents 0.0406
_diffrn_reflns_Laue_measured_fraction_full 0.983
_diffrn_reflns_Laue_measured_fraction_max 0.958
_diffrn_reflns_limit_h_max 16
_diffrn_reflns_limit_h_min -16
_diffrn_reflns_limit_k_max 19
_diffrn_reflns_limit_k_min -13
_diffrn_reflns_limit_l_max 22
_diffrn_reflns_limit_l_min -20
_diffrn_reflns_number 22701
_diffrn_reflns_point_group_measured_fraction_full 0.983
_diffrn_reflns_point_group_measured_fraction_max 0.958
_diffrn_reflns_theta_full 67.684
_diffrn_reflns_theta_max 71.48
_diffrn_reflns_theta_min 3.004
_diffrn_source
;
        Enhance Ultra (Cu) X-ray source
;
_exptl_absorpt_coefficient_mu 2.727
_exptl_absorpt_correction_T_max 1
_exptl_absorpt_correction_T_min 0.67895
_exptl_absorpt_correction_type multi-scan
_exptl_absorpt_process_details
;
        crysalispro, agilent technologies,
        version 1.171.36.32 (release 02-08-2013 crysalis171 .net)
        (compiled aug  2 2013,16:46:58)
        empirical absorption correction using spherical harmonics,
 implemented in scale3 abspack scaling algorithm.
;
_exptl_crystal_colour 'dark red'
_exptl_crystal_density_diffrn 1.063
_exptl_crystal_density_method 'not measured'
_exptl_crystal_description block
_exptl_crystal_F_000 1292
_exptl_crystal_size_max 0.4
_exptl_crystal_size_mid 0.4
_exptl_crystal_size_min 0.2
_platon_squeeze_details
;
;
_refine_diff_density_max 0.611
_refine_diff_density_min -0.436
_refine_diff_density_rms 0.067
_refine_ls_extinction_method none
_refine_ls_goodness_of_fit_ref 0.999
_refine_ls_hydrogen_treatment constr
_refine_ls_matrix_type full
_refine_ls_number_constraints 0
_refine_ls_number_parameters 769
_refine_ls_number_reflns 13931
_refine_ls_number_restraints 72
_refine_ls_restrained_S_all 0.997
_refine_ls_R_factor_all 0.0652
_refine_ls_R_factor_gt 0.056
_refine_ls_shift/su_max 0.001
_refine_ls_shift/su_mean 0
_refine_ls_structure_factor_coef Fsqd
_refine_ls_weighting_details 'w=1/[\s^2^(Fo^2^)+(0.0822P)^2^+3.1648P] where P=(Fo^2^+2Fc^2^)/3'
_refine_ls_weighting_scheme calc
_refine_ls_wR_factor_gt 0.1561
_refine_ls_wR_factor_ref 0.1622
_reflns_number_gt 12023
_reflns_number_total 13931
_reflns_threshold_expression 'I > 2\s(I)'
_cod_data_source_file c3cc48379g.txt
_cod_data_source_block shelx
_cod_database_code 7112043
_shelx_estimated_absorpt_t_min 0.408
_shelx_estimated_absorpt_t_max 0.612

loop_
_symmetry_equiv_pos_as_xyz
'x, y, z'
'-x, -y, -z'

loop_
_atom_site_label
_atom_site_type_symbol
_atom_site_fract_x
_atom_site_fract_y
_atom_site_fract_z
_atom_site_U_iso_or_equiv
_atom_site_adp_type
_atom_site_occupancy
_atom_site_calc_flag
_atom_site_disorder_assembly
_atom_site_disorder_group
C1 C 0.0368(2) 0.02381(17) 0.23798(14) 0.0349(5) Uani 1 d . .
C2 C 0.1295(2) 0.02244(18) 0.19657(14) 0.0363(5) Uani 1 d . .
H2 H 0.1307 0.0374 0.1461 0.044 Uiso 1 calc . .
C3 C 0.2180(2) -0.00383(17) 0.24029(15) 0.0360(5) Uani 1 d . .
H3 H 0.287 -0.0077 0.2249 0.043 Uiso 1 calc . .
C4 C 0.1859(2) -0.02363(16) 0.31203(14) 0.0338(5) Uani 1 d . .
C5 C 0.0740(2) -0.00551(16) 0.31111(14) 0.0323(5) Uani 1 d . .
C6 C 0.0410(2) -0.02179(17) 0.38287(15) 0.0360(5) Uani 1 d . .
H6 H -0.0289 -0.014 0.3994 0.043 Uiso 1 calc . .
C7 C 0.1314(2) -0.05156(18) 0.42465(15) 0.0382(5) Uani 1 d . .
H7 H 0.1315 -0.0684 0.4749 0.046 Uiso 1 calc . .
C8 C 0.2231(2) -0.05376(17) 0.38356(15) 0.0355(5) Uani 1 d . .
C9 C -0.06144(19) 0.44946(16) 0.24858(14) 0.0327(5) Uani 1 d . .
C10 C 0.0111(2) 0.40518(17) 0.30506(14) 0.0339(5) Uani 1 d . .
H10 H -0.0095 0.3904 0.3526 0.041 Uiso 1 calc . .
C11 C 0.1172(2) 0.38612(17) 0.28124(14) 0.0336(5) Uani 1 d . .
H11 H 0.1787 0.3556 0.309 0.04 Uiso 1 calc . .
C12 C 0.11528(19) 0.42119(16) 0.20762(14) 0.0316(5) Uani 1 d . .
C13 C 0.00462(19) 0.46040(16) 0.18783(14) 0.0316(5) Uani 1 d . .
C14 C 0.0019(2) 0.49408(17) 0.11438(15) 0.0374(5) Uani 1 d . .
H14 H -0.0595 0.524 0.0865 0.045 Uiso 1 calc . .
C15 C 0.1069(2) 0.47460(19) 0.09148(15) 0.0405(6) Uani 1 d . .
H15 H 0.1271 0.4906 0.0443 0.049 Uiso 1 calc . .
C16 C 0.1808(2) 0.42805(18) 0.14641(15) 0.0372(5) Uani 1 d . .
C17 C -0.2008(3) 0.0632(3) 0.2624(2) 0.0581(8) Uani 1 d . .
H17 H -0.1816 0.0229 0.3076 0.07 Uiso 1 calc . .
C18 C -0.3005(3) 0.0554(4) 0.2364(3) 0.0888(15) Uani 1 d . .
H18A H -0.2826 -0.0065 0.2217 0.133 Uiso 1 calc . .
H18B H -0.3282 0.0987 0.1951 0.133 Uiso 1 calc . .
H18C H -0.3546 0.069 0.2758 0.133 Uiso 1 calc . .
C19 C -0.2267(3) 0.1591(3) 0.2861(3) 0.0813(13) Uani 1 d . .
H19A H -0.1622 0.1627 0.3029 0.122 Uiso 1 calc . .
H19B H -0.2807 0.1729 0.3255 0.122 Uiso 1 calc . .
H19C H -0.2538 0.203 0.245 0.122 Uiso 1 calc . .
C20 C -0.0492(3) -0.1091(2) 0.1935(2) 0.0667(10) Uani 1 d . .
H20 H -0.1082 -0.1144 0.1676 0.08 Uiso 1 calc . .
C21 C 0.0538(4) -0.1551(3) 0.1481(3) 0.0932(16) Uani 1 d . .
H21A H 0.0485 -0.122 0.1009 0.14 Uiso 1 calc . .
H21B H 0.0644 -0.2181 0.1412 0.14 Uiso 1 calc . .
H21C H 0.1143 -0.1545 0.1734 0.14 Uiso 1 calc . .
C22 C -0.0419(5) -0.1607(3) 0.2672(3) 0.0956(17) Uani 1 d . .
H22A H -0.108 -0.1314 0.2956 0.143 Uiso 1 calc . .
H22B H 0.0179 -0.1599 0.293 0.143 Uiso 1 calc . .
H22C H -0.0311 -0.2237 0.2601 0.143 Uiso 1 calc . .
C23 C -0.0978(3) 0.0697(3) 0.10322(19) 0.0575(8) Uani 1 d . .
H23 H -0.025 0.0469 0.0799 0.069 Uiso 1 calc . .
C24 C -0.1666(4) 0.0409(3) 0.0563(2) 0.0805(13) Uani 1 d . .
H24A H -0.1403 -0.0256 0.0583 0.121 Uiso 1 calc . .
H24B H -0.1627 0.0637 0.0061 0.121 Uiso 1 calc . .
H24C H -0.2405 0.0662 0.0746 0.121 Uiso 1 calc . .
C25 C -0.1376(4) 0.1733(3) 0.0993(2) 0.0828(14) Uani 1 d . .
H25A H -0.0938 0.1916 0.1293 0.124 Uiso 1 calc . .
H25B H -0.2118 0.1995 0.1171 0.124 Uiso 1 calc . .
H25C H -0.1328 0.1954 0.049 0.124 Uiso 1 calc . .
C26 C 0.4000(3) -0.2408(2) 0.4033(2) 0.0612(9) Uani 1 d . .
H26 H 0.4772 -0.2726 0.4139 0.073 Uiso 1 calc . .
C27 C 0.3386(5) -0.2790(3) 0.4584(3) 0.0987(17) Uani 1 d . .
H27A H 0.3489 -0.2651 0.5072 0.148 Uiso 1 calc . .
H27B H 0.3648 -0.345 0.4552 0.148 Uiso 1 calc . .
H27C H 0.2628 -0.2513 0.448 0.148 Uiso 1 calc . .
C28 C 0.3863(4) -0.2625(3) 0.3275(3) 0.0854(14) Uani 1 d . .
H28A H 0.4272 -0.2388 0.2929 0.128 Uiso 1 calc . .
H28B H 0.3109 -0.2342 0.316 0.128 Uiso 1 calc . .
H28C H 0.4118 -0.3285 0.3246 0.128 Uiso 1 calc . .
C29A C 0.3917(12) -0.0829(12) 0.5015(7) 0.065(3) Uani 0.51(3) d A 1
H29A H 0.4387 -0.054 0.4775 0.078 Uiso 0.51(3) calc A 1
C30A C 0.3305(15) -0.0062(8) 0.5309(8) 0.084(4) Uani 0.51(3) d A 1
H30A H 0.2727 0.0291 0.4985 0.126 Uiso 0.51(3) calc A 1
H30B H 0.3729 0.0291 0.5386 0.126 Uiso 0.51(3) calc A 1
H30C H 0.3006 -0.0198 0.5774 0.126 Uiso 0.51(3) calc A 1
C31A C 0.4847(19) -0.1575(13) 0.5355(12) 0.089(6) Uani 0.51(3) d A 1
H31A H 0.5162 -0.2066 0.5021 0.133 Uiso 0.51(3) calc A 1
H31B H 0.4612 -0.181 0.5805 0.133 Uiso 0.51(3) calc A 1
H31C H 0.5377 -0.1338 0.5461 0.133 Uiso 0.51(3) calc A 1
C29B C 0.3629(12) -0.1081(9) 0.5139(7) 0.054(3) Uani 0.49(3) d A 2
H29B H 0.3262 -0.1501 0.5279 0.065 Uiso 0.49(3) calc A 2
C30B C 0.3004(10) -0.0403(13) 0.5490(6) 0.077(4) Uani 0.49(3) d A 2
H30D H 0.234 -0.0097 0.5233 0.116 Uiso 0.49(3) calc A 2
H30E H 0.3344 0.0024 0.5533 0.116 Uiso 0.49(3) calc A 2
H30F H 0.2848 -0.0619 0.5975 0.116 Uiso 0.49(3) calc A 2
C31B C 0.4727(18) -0.1678(18) 0.5489(14) 0.108(8) Uani 0.49(3) d A 2
H31D H 0.5132 -0.2179 0.518 0.162 Uiso 0.49(3) calc A 2
H31E H 0.4599 -0.1926 0.5968 0.162 Uiso 0.49(3) calc A 2
H31F H 0.5131 -0.1301 0.5537 0.162 Uiso 0.49(3) calc A 2
C32 C 0.4531(3) -0.0817(2) 0.3434(2) 0.0598(9) Uani 1 d . .
H32 H 0.4406 -0.0995 0.2953 0.072 Uiso 1 calc . .
C33 C 0.5722(3) -0.1356(3) 0.3566(3) 0.0883(15) Uani 1 d . .
H33A H 0.5872 -0.2007 0.3618 0.132 Uiso 1 calc . .
H33B H 0.591 -0.1165 0.4008 0.132 Uiso 1 calc . .
H33C H 0.6143 -0.124 0.3154 0.132 Uiso 1 calc . .
C34 C 0.4283(3) 0.0185(3) 0.3341(3) 0.0719(11) Uani 1 d . .
H34A H 0.3525 0.0518 0.3252 0.108 Uiso 1 calc . .
H34B H 0.4704 0.0301 0.2929 0.108 Uiso 1 calc . .
H34C H 0.4459 0.039 0.3781 0.108 Uiso 1 calc . .
C35 C -0.2780(2) 0.5011(2) 0.17981(18) 0.0444(6) Uani 1 d . .
H35 H -0.2432 0.5219 0.1374 0.053 Uiso 1 calc . .
C36 C -0.2649(3) 0.4042(2) 0.1656(2) 0.0603(9) Uani 1 d . .
H36A H -0.1893 0.364 0.1657 0.09 Uiso 1 calc . .
H36B H -0.2936 0.4042 0.1185 0.09 Uiso 1 calc . .
H36C H -0.3035 0.3826 0.2036 0.09 Uiso 1 calc . .
C37 C -0.3965(3) 0.5646(2) 0.1791(2) 0.0610(9) Uani 1 d . .
H37A H -0.4046 0.6265 0.1879 0.091 Uiso 1 calc . .
H37B H -0.4356 0.5435 0.217 0.091 Uiso 1 calc . .
H37C H -0.4248 0.5644 0.1318 0.091 Uiso 1 calc . .
C38 C -0.2515(2) 0.4645(2) 0.35091(18) 0.0493(7) Uani 1 d . .
H38 H -0.2056 0.4704 0.3884 0.059 Uiso 1 calc . .
C39 C -0.2338(3) 0.3641(2) 0.3544(2) 0.0699(11) Uani 1 d . .
H39A H -0.1604 0.3277 0.339 0.105 Uiso 1 calc . .
H39B H -0.2827 0.3554 0.3222 0.105 Uiso 1 calc . .
H39C H -0.247 0.3449 0.4041 0.105 Uiso 1 calc . .
C40 C -0.3666(3) 0.5209(3) 0.3757(2) 0.0727(11) Uani 1 d . .
H40A H -0.3785 0.5854 0.3739 0.109 Uiso 1 calc . .
H40B H -0.3791 0.501 0.4255 0.109 Uiso 1 calc . .
H40C H -0.4157 0.5122 0.3437 0.109 Uiso 1 calc . .
C41 C -0.2356(2) 0.63341(19) 0.27213(18) 0.0459(6) Uani 1 d . .
H41 H -0.3138 0.6661 0.2814 0.055 Uiso 1 calc . .
C42 C -0.1798(3) 0.6467(3) 0.3366(2) 0.0656(9) Uani 1 d . .
H42A H -0.1988 0.6177 0.3805 0.098 Uiso 1 calc . .
H42B H -0.2021 0.7118 0.343 0.098 Uiso 1 calc . .
H42C H -0.1026 0.6191 0.3277 0.098 Uiso 1 calc . .
C43 C -0.2057(3) 0.6787(2) 0.2037(2) 0.0584(8) Uani 1 d . .
H43A H -0.2414 0.6704 0.1623 0.088 Uiso 1 calc . .
H43B H -0.1285 0.651 0.1948 0.088 Uiso 1 calc . .
H43C H -0.2278 0.7438 0.2101 0.088 Uiso 1 calc . .
C44A C 0.3477(4) 0.5106(4) 0.1263(3) 0.0836(15) Uani 0.35(5) d B 1
H44A H 0.4243 0.5005 0.1282 0.1 Uiso 0.35(5) calc B 1
C45A C 0.284(4) 0.592(4) 0.071(4) 0.130(17) Uani 0.35(5) d B 1
H45A H 0.3019 0.5728 0.0215 0.195 Uiso 0.35(5) calc B 1
H45B H 0.3041 0.6438 0.0769 0.195 Uiso 0.35(5) calc B 1
H45C H 0.2077 0.6111 0.081 0.195 Uiso 0.35(5) calc B 1
C46A C 0.267(5) 0.5783(19) 0.198(4) 0.139(18) Uani 0.35(5) d B 1
H46A H 0.2916 0.5464 0.2448 0.208 Uiso 0.35(5) calc B 1
H46B H 0.1929 0.5883 0.1926 0.208 Uiso 0.35(5) calc B 1
H46C H 0.2742 0.637 0.1954 0.208 Uiso 0.35(5) calc B 1
C44B C 0.3477(4) 0.5106(4) 0.1263(3) 0.0836(15) Uani 0.65(5) d B 2
H44B H 0.4256 0.4926 0.1321 0.1 Uiso 0.65(5) calc B 2
C45B C 0.3265(19) 0.5493(15) 0.0462(8) 0.090(5) Uani 0.65(5) d B 2
H45D H 0.3735 0.5041 0.0134 0.136 Uiso 0.65(5) calc B 2
H45E H 0.3403 0.6049 0.0393 0.136 Uiso 0.65(5) calc B 2
H45F H 0.2523 0.5634 0.0356 0.136 Uiso 0.65(5) calc B 2
C46B C 0.2969(14) 0.5750(12) 0.1791(12) 0.091(4) Uani 0.65(5) d B 2
H46D H 0.3129 0.5451 0.2276 0.136 Uiso 0.65(5) calc B 2
H46E H 0.2199 0.6004 0.173 0.136 Uiso 0.65(5) calc B 2
H46F H 0.3227 0.624 0.1733 0.136 Uiso 0.65(5) calc B 2
C47 C 0.3811(2) 0.3494(2) 0.2340(2) 0.0535(8) Uani 1 d . .
H47 H 0.3275 0.3848 0.271 0.064 Uiso 1 calc . .
C48 C 0.3913(3) 0.2508(3) 0.2471(3) 0.0728(12) Uani 1 d . .
H48A H 0.3243 0.247 0.236 0.109 Uiso 1 calc . .
H48B H 0.4073 0.231 0.2979 0.109 Uiso 1 calc . .
H48C H 0.4488 0.2116 0.2158 0.109 Uiso 1 calc . .
C49 C 0.4858(3) 0.3557(3) 0.2514(3) 0.0786(13) Uani 1 d . .
H49A H 0.4791 0.4188 0.243 0.118 Uiso 1 calc . .
H49B H 0.5434 0.3165 0.2201 0.118 Uiso 1 calc . .
H49C H 0.5019 0.336 0.3022 0.118 Uiso 1 calc . .
C50A C 0.3962(4) 0.3153(4) 0.0709(3) 0.0934(16) Uani 0.20(3) d B 1
H50A H 0.429 0.2537 0.096 0.112 Uiso 0.20(3) calc B 1
C51A C 0.357(4) 0.309(4) 0.021(3) 0.108(13) Uani 0.20(3) d B 1
H51A H 0.2988 0.2896 0.0354 0.162 Uiso 0.20(3) calc B 1
H51B H 0.4089 0.2648 -0.0099 0.162 Uiso 0.20(3) calc B 1
H51C H 0.3277 0.3686 -0.0056 0.162 Uiso 0.20(3) calc B 1
C52A C 0.503(2) 0.356(4) 0.043(2) 0.098(10) Uani 0.20(3) d B 1
H52A H 0.5455 0.3509 0.0852 0.148 Uiso 0.20(3) calc B 1
H52B H 0.4714 0.419 0.0247 0.148 Uiso 0.20(3) calc B 1
H52C H 0.5488 0.3179 0.0055 0.148 Uiso 0.20(3) calc B 1
C50B C 0.3962(4) 0.3153(4) 0.0709(3) 0.0934(16) Uani 0.80(3) d B 2
H50B H 0.3923 0.2576 0.0922 0.112 Uiso 0.80(3) calc B 2
C51B C 0.3395(12) 0.3324(10) -0.0012(6) 0.095(3) Uani 0.80(3) d B 2
H51D H 0.2642 0.3447 0.0085 0.142 Uiso 0.80(3) calc B 2
H51E H 0.3722 0.2786 -0.0298 0.142 Uiso 0.80(3) calc B 2
H51F H 0.3462 0.3849 -0.0283 0.142 Uiso 0.80(3) calc B 2
C52B C 0.5159(6) 0.2927(15) 0.0619(7) 0.121(5) Uani 0.80(3) d B 2
H52D H 0.5468 0.2825 0.1097 0.182 Uiso 0.80(3) calc B 2
H52E H 0.5272 0.3435 0.0355 0.182 Uiso 0.80(3) calc B 2
H52F H 0.5502 0.2377 0.0349 0.182 Uiso 0.80(3) calc B 2
C53 C 0.1619(3) 0.1890(2) 0.41075(17) 0.0465(7) Uani 1 d . .
H53 H 0.2186 0.1849 0.3773 0.056 Uiso 1 calc . .
C54 C 0.1630(3) 0.2176(3) 0.4787(2) 0.0623(9) Uani 1 d . .
H54 H 0.2194 0.2331 0.4917 0.075 Uiso 1 calc . .
C55 C 0.0808(4) 0.2235(3) 0.52772(19) 0.0658(10) Uani 1 d . .
H55 H 0.0801 0.2428 0.575 0.079 Uiso 1 calc . .
C56 C 0.0005(3) 0.2010(2) 0.50715(19) 0.0594(9) Uani 1 d . .
H56 H -0.0567 0.2043 0.54 0.071 Uiso 1 calc . .
C57 C 0.0041(3) 0.1737(2) 0.43814(17) 0.0460(6) Uani 1 d . .
H57 H -0.0525 0.1593 0.4241 0.055 Uiso 1 calc . .
C58 C 0.1733(3) 0.2103(2) 0.08031(17) 0.0530(7) Uani 1 d . .
H58 H 0.226 0.1791 0.1148 0.064 Uiso 1 calc . .
C59 C 0.1930(4) 0.1864(3) 0.0094(2) 0.0725(11) Uani 1 d . .
H59 H 0.2584 0.1395 -0.0045 0.087 Uiso 1 calc . .
C60 C 0.1179(4) 0.2305(3) -0.04063(19) 0.0713(11) Uani 1 d . .
H60 H 0.1307 0.2151 -0.0898 0.086 Uiso 1 calc . .
C61 C 0.0242(4) 0.2970(2) -0.01923(19) 0.0623(10) Uani 1 d . .
H61 H -0.0294 0.328 -0.0531 0.075 Uiso 1 calc . .
C62 C 0.0086(3) 0.3185(2) 0.05246(17) 0.0489(7) Uani 1 d . .
H62 H -0.0566 0.365 0.0671 0.059 Uiso 1 calc . .
N1 N 0.08311(18) 0.16645(14) 0.38978(12) 0.0348(4) Uani 1 d . .
N2 N 0.08199(19) 0.27623(15) 0.10232(12) 0.0377(5) Uani 1 d . .
O1 O 0.16888(13) 0.19621(11) 0.24548(10) 0.0331(4) Uani 1 d . .
O2 O -0.02658(13) 0.23738(12) 0.24616(10) 0.0339(4) Uani 1 d . .
Si1 Si -0.08204(6) 0.01737(5) 0.19921(4) 0.04210(18) Uani 1 d . .
Si2 Si 0.36275(6) -0.11466(5) 0.41064(4) 0.04251(18) Uani 1 d . .
Si3 Si -0.20869(5) 0.50887(5) 0.26234(4) 0.03652(16) Uani 1 d . .
Si4 Si 0.32533(6) 0.40243(6) 0.14277(5) 0.0484(2) Uani 1 d . .
Ti1 Ti 0.08484(3) 0.13380(3) 0.27790(2) 0.03005(11) Uani 1 d . .
Ti2 Ti 0.05695(3) 0.30184(3) 0.21636(2) 0.02982(11) Uani 1 d . .
C104 C 0.1587(7) 0.4467(5) 0.4601(4) 0.115(2) Uani 1 d . .
H104 H 0.1083 0.4248 0.4819 0.138 Uiso 1 calc . .
C105 C 0.2551(7) 0.3933(5) 0.4609(4) 0.118(2) Uani 1 d . .
H105 H 0.2752 0.3325 0.4803 0.142 Uiso 1 calc . .
C103 C 0.1220(8) 0.5302(7) 0.4315(6) 0.155(3) Uani 1 d . .
H103 H 0.0482 0.5676 0.4328 0.186 Uiso 1 calc . .
C101 C 0.3086(9) 0.5010(6) 0.4057(6) 0.151(3) Uani 1 d . .
H101 H 0.3667 0.5168 0.3901 0.182 Uiso 1 calc . .
C100 C 0.3231(9) 0.4212(6) 0.4361(5) 0.142(3) Uani 1 d . .
H100 H 0.3949 0.3793 0.4396 0.17 Uiso 1 calc . .
N3 N 0.2012(12) 0.5634(6) 0.3972(6) 0.209(4) Uani 1 d . .

loop_
_atom_site_aniso_label
_atom_site_aniso_U_11
_atom_site_aniso_U_22
_atom_site_aniso_U_33
_atom_site_aniso_U_23
_atom_site_aniso_U_13
_atom_site_aniso_U_12
C1 0.0346(12) 0.0290(12) 0.0436(13) -0.0044(10) -0.0051(10) -0.0141(10)
C2 0.0400(13) 0.0337(13) 0.0382(13) -0.0069(10) -0.0015(10) -0.0169(11)
C3 0.0311(12) 0.0314(12) 0.0438(14) -0.0068(10) 0.0017(10) -0.0101(10)
C4 0.0310(12) 0.0262(11) 0.0430(13) -0.0008(10) -0.0012(10) -0.0101(10)
C5 0.0331(12) 0.0240(11) 0.0433(13) 0.0000(9) -0.0043(10) -0.0149(10)
C6 0.0325(12) 0.0317(12) 0.0462(14) -0.0015(10) 0.0011(10) -0.0158(10)
C7 0.0405(14) 0.0346(13) 0.0406(13) 0.0031(10) -0.0042(11) -0.0167(11)
C8 0.0316(12) 0.0303(12) 0.0445(14) 0.0010(10) -0.0069(10) -0.0119(10)
C9 0.0273(11) 0.0253(11) 0.0443(13) -0.0017(9) -0.0028(10) -0.0088(9)
C10 0.0355(13) 0.0299(12) 0.0359(12) -0.0033(9) -0.0025(10) -0.0122(10)
C11 0.0318(12) 0.0299(12) 0.0396(13) -0.0015(10) -0.0092(10) -0.0115(10)
C12 0.0264(11) 0.0278(11) 0.0445(13) 0.0032(9) -0.0085(9) -0.0144(9)
C13 0.0264(11) 0.0252(11) 0.0446(13) 0.0038(9) -0.0082(9) -0.0116(9)
C14 0.0348(13) 0.0303(12) 0.0459(14) 0.0075(10) -0.0112(10) -0.0119(10)
C15 0.0434(14) 0.0384(14) 0.0416(14) 0.0081(11) -0.0058(11) -0.0193(12)
C16 0.0301(12) 0.0375(13) 0.0467(14) 0.0060(11) -0.0058(10) -0.0172(11)
C17 0.0398(16) 0.067(2) 0.076(2) -0.0022(17) -0.0085(15) -0.0305(16)
C18 0.052(2) 0.127(4) 0.109(4) -0.015(3) -0.009(2) -0.056(3)
C19 0.049(2) 0.069(3) 0.129(4) -0.028(3) 0.020(2) -0.0260(19)
C20 0.080(3) 0.0498(19) 0.085(3) -0.0026(17) -0.031(2) -0.0369(19)
C21 0.096(3) 0.052(2) 0.127(4) -0.032(3) -0.023(3) -0.018(2)
C22 0.145(5) 0.054(2) 0.110(4) 0.016(2) -0.040(3) -0.061(3)
C23 0.065(2) 0.064(2) 0.0544(18) 0.0036(15) -0.0212(15) -0.0352(17)
C24 0.111(4) 0.083(3) 0.068(2) 0.001(2) -0.037(2) -0.055(3)
C25 0.123(4) 0.070(3) 0.075(3) 0.021(2) -0.047(3) -0.057(3)
C26 0.0484(18) 0.0363(16) 0.092(3) 0.0039(16) -0.0148(17) -0.0085(14)
C27 0.108(4) 0.066(3) 0.128(5) 0.021(3) -0.010(3) -0.044(3)
C28 0.090(3) 0.045(2) 0.113(4) -0.023(2) -0.014(3) -0.014(2)
C29A 0.068(6) 0.069(7) 0.056(5) -0.001(5) -0.020(4) -0.023(5)
C30A 0.128(10) 0.066(6) 0.065(6) -0.002(5) -0.033(6) -0.042(6)
C31A 0.122(15) 0.067(7) 0.073(10) 0.004(6) -0.058(10) -0.026(7)
C29B 0.058(6) 0.053(5) 0.050(5) 0.007(4) -0.022(4) -0.018(4)
C30B 0.092(7) 0.091(10) 0.051(5) -0.009(5) -0.016(5) -0.036(6)
C31B 0.059(7) 0.161(19) 0.060(7) 0.025(8) -0.029(5) 0.001(9)
C32 0.0359(15) 0.0484(18) 0.093(3) 0.0003(17) -0.0040(15) -0.0149(14)
C33 0.0357(18) 0.072(3) 0.148(5) 0.005(3) -0.003(2) -0.0134(18)
C34 0.0498(19) 0.055(2) 0.114(3) 0.006(2) -0.007(2) -0.0254(17)
C35 0.0318(13) 0.0423(15) 0.0606(17) 0.0017(12) -0.0101(12) -0.0158(12)
C36 0.0514(18) 0.0472(18) 0.085(2) -0.0082(16) -0.0179(17) -0.0196(15)
C37 0.0362(16) 0.0531(19) 0.091(3) -0.0017(17) -0.0190(16) -0.0127(14)
C38 0.0388(15) 0.0423(16) 0.0597(18) -0.0003(13) 0.0061(13) -0.0099(12)
C39 0.069(2) 0.0445(18) 0.085(3) 0.0058(17) 0.028(2) -0.0160(16)
C40 0.051(2) 0.063(2) 0.088(3) -0.001(2) 0.0243(19) -0.0085(17)
C41 0.0354(14) 0.0319(13) 0.0657(18) -0.0053(12) -0.0026(12) -0.0077(11)
C42 0.067(2) 0.053(2) 0.080(2) -0.0120(17) -0.0140(19) -0.0241(17)
C43 0.061(2) 0.0310(14) 0.080(2) 0.0032(14) -0.0047(17) -0.0146(14)
C44A 0.074(3) 0.088(3) 0.111(4) 0.037(3) -0.026(3) -0.059(3)
C45A 0.10(2) 0.13(3) 0.16(3) 0.08(3) -0.03(2) -0.07(2)
C46A 0.16(3) 0.043(10) 0.24(4) -0.012(15) -0.04(3) -0.061(15)
C44B 0.074(3) 0.088(3) 0.111(4) 0.037(3) -0.026(3) -0.059(3)
C45B 0.096(9) 0.094(9) 0.101(7) 0.048(6) -0.017(6) -0.066(7)
C46B 0.083(7) 0.065(7) 0.138(10) 0.024(6) -0.022(6) -0.046(5)
C47 0.0334(14) 0.0566(19) 0.078(2) 0.0125(16) -0.0187(14) -0.0259(14)
C48 0.0445(18) 0.058(2) 0.113(3) 0.024(2) -0.0217(19) -0.0202(16)
C49 0.049(2) 0.088(3) 0.109(3) 0.021(3) -0.031(2) -0.039(2)
C50A 0.051(2) 0.137(5) 0.083(3) -0.028(3) 0.007(2) -0.025(3)
C51A 0.079(18) 0.15(3) 0.09(2) -0.09(2) 0.028(13) -0.039(19)
C52A 0.036(10) 0.14(3) 0.094(17) -0.021(18) 0.028(10) -0.015(12)
C50B 0.051(2) 0.137(5) 0.083(3) -0.028(3) 0.007(2) -0.025(3)
C51B 0.086(5) 0.133(7) 0.064(5) -0.015(5) 0.007(4) -0.041(5)
C52B 0.054(3) 0.176(14) 0.121(7) -0.047(9) 0.027(4) -0.027(5)
C53 0.0508(16) 0.0488(16) 0.0473(15) 0.0038(12) -0.0127(12) -0.0271(14)
C54 0.079(2) 0.068(2) 0.0558(19) -0.0025(16) -0.0173(17) -0.043(2)
C55 0.100(3) 0.060(2) 0.0461(17) -0.0104(15) -0.0066(18) -0.039(2)
C56 0.077(2) 0.0551(19) 0.0516(18) -0.0136(15) 0.0129(16) -0.0325(18)
C57 0.0500(16) 0.0413(15) 0.0509(16) -0.0066(12) 0.0035(13) -0.0222(13)
C58 0.0595(19) 0.0487(17) 0.0432(16) -0.0028(13) 0.0025(13) -0.0139(15)
C59 0.089(3) 0.066(2) 0.053(2) -0.0145(17) 0.0132(19) -0.021(2)
C60 0.128(4) 0.058(2) 0.0403(17) -0.0049(15) -0.0012(19) -0.050(2)
C61 0.102(3) 0.0493(18) 0.0489(17) 0.0060(14) -0.0251(18) -0.042(2)
C62 0.0624(19) 0.0413(15) 0.0479(16) 0.0032(12) -0.0183(14) -0.0244(14)
N1 0.0405(11) 0.0258(10) 0.0388(11) 0.0014(8) -0.0057(9) -0.0137(9)
N2 0.0455(12) 0.0325(11) 0.0377(11) 0.0024(9) -0.0037(9) -0.0185(10)
O1 0.0259(8) 0.0296(8) 0.0429(9) 0.0047(7) -0.0045(7) -0.0105(7)
O2 0.0260(8) 0.0308(9) 0.0449(9) 0.0003(7) -0.0043(7) -0.0114(7)
Si1 0.0421(4) 0.0400(4) 0.0522(4) -0.0008(3) -0.0138(3) -0.0233(3)
Si2 0.0351(4) 0.0339(4) 0.0537(4) 0.0000(3) -0.0121(3) -0.0073(3)
Si3 0.0264(3) 0.0289(3) 0.0516(4) -0.0001(3) -0.0029(3) -0.0083(3)
Si4 0.0316(4) 0.0609(5) 0.0575(5) 0.0043(4) -0.0027(3) -0.0244(4)
Ti1 0.0288(2) 0.0265(2) 0.0360(2) 0.00040(16) -0.00404(16) -0.01202(17)
Ti2 0.0277(2) 0.0270(2) 0.0350(2) 0.00194(16) -0.00441(16) -0.01125(17)
C104 0.143(6) 0.108(5) 0.110(5) -0.008(4) -0.010(4) -0.066(5)
C105 0.129(6) 0.106(5) 0.116(5) 0.022(4) 0.000(4) -0.048(5)
C103 0.142(7) 0.119(7) 0.196(10) -0.027(6) -0.041(7) -0.035(6)
C101 0.177(9) 0.107(6) 0.190(9) -0.046(6) 0.030(7) -0.076(6)
C100 0.178(9) 0.118(6) 0.133(6) -0.005(5) -0.022(6) -0.060(6)
N3 0.295(14) 0.106(6) 0.226(10) -0.021(6) -0.002(10) -0.079(7)

loop_
_atom_type_symbol
_atom_type_description
_atom_type_scat_dispersion_real
_atom_type_scat_dispersion_imag
_atom_type_scat_source
C C 0.0181 0.0091 'International Tables Vol C Tables 4.2.6.8 and 6.1.1.4'
H H 0 0 'International Tables Vol C Tables 4.2.6.8 and 6.1.1.4'
N N 0.0311 0.018 'International Tables Vol C Tables 4.2.6.8 and 6.1.1.4'
O O 0.0492 0.0322 'International Tables Vol C Tables 4.2.6.8 and 6.1.1.4'
Si Si 0.2541 0.3302 'International Tables Vol C Tables 4.2.6.8 and 6.1.1.4'
Ti Ti 0.2191 1.8069 'International Tables Vol C Tables 4.2.6.8 and 6.1.1.4'

loop_
_geom_angle_atom_site_label_1
_geom_angle_atom_site_label_2
_geom_angle_atom_site_label_3
_geom_angle
C2 C1 C5 104.3(2)
C2 C1 Si1 124.8(2)
C5 C1 Si1 126.59(19)
C2 C1 Ti1 71.67(14)
C5 C1 Ti1 73.05(14)
Si1 C1 Ti1 137.60(13)
C3 C2 C1 111.4(2)
C3 C2 Ti1 75.06(15)
C1 C2 Ti1 71.83(14)
C3 C2 H2 124.3
C1 C2 H2 124.3
Ti1 C2 H2 120.4
C2 C3 C4 107.8(2)
C2 C3 Ti1 69.88(14)
C4 C3 Ti1 74.31(14)
C2 C3 H3 126.1
C4 C3 H3 126.1
Ti1 C3 H3 121.4
C8 C4 C3 143.4(2)
C8 C4 C5 109.4(2)
C3 C4 C5 107.2(2)
C8 C4 Ti1 122.48(18)
C3 C4 Ti1 70.84(14)
C5 C4 Ti1 69.50(13)
C6 C5 C4 107.3(2)
C6 C5 C1 143.4(2)
C4 C5 C1 109.3(2)
C6 C5 Ti1 119.37(18)
C4 C5 Ti1 75.03(14)
C1 C5 Ti1 70.32(13)
C7 C6 C5 106.6(2)
C7 C6 H6 126.7
C5 C6 H6 126.7
C6 C7 C8 112.4(2)
C6 C7 H7 123.8
C8 C7 H7 123.8
C7 C8 C4 104.2(2)
C7 C8 Si2 126.1(2)
C4 C8 Si2 127.3(2)
C10 C9 C13 104.7(2)
C10 C9 Si3 124.77(19)
C13 C9 Si3 128.17(18)
C10 C9 Ti2 69.44(14)
C13 C9 Ti2 72.43(13)
Si3 C9 Ti2 135.44(13)
C11 C10 C9 111.4(2)
C11 C10 Ti2 71.26(14)
C9 C10 Ti2 75.02(14)
C11 C10 H10 124.3
C9 C10 H10 124.3
Ti2 C10 H10 120.9
C10 C11 C12 107.6(2)
C10 C11 Ti2 72.86(14)
C12 C11 Ti2 74.22(14)
C10 C11 H11 126.2
C12 C11 H11 126.2
Ti2 C11 H11 118.7
C16 C12 C11 143.8(2)
C16 C12 C13 109.5(2)
C11 C12 C13 106.6(2)
C16 C12 Ti2 118.60(18)
C11 C12 Ti2 69.68(13)
C13 C12 Ti2 73.51(13)
C14 C13 C9 143.3(2)
C14 C13 C12 107.1(2)
C9 C13 C12 109.6(2)
C14 C13 Ti2 120.29(18)
C9 C13 Ti2 72.16(13)
C12 C13 Ti2 70.69(13)
C15 C14 C13 106.6(2)
C15 C14 H14 126.7
C13 C14 H14 126.7
C14 C15 C16 112.8(2)
C14 C15 H15 123.6
C16 C15 H15 123.6
C15 C16 C12 104.0(2)
C15 C16 Si4 126.8(2)
C12 C16 Si4 128.4(2)
C19 C17 C18 110.5(4)
C19 C17 Si1 115.2(3)
C18 C17 Si1 113.9(3)
C19 C17 H17 105.4
C18 C17 H17 105.4
Si1 C17 H17 105.4
C17 C18 H18A 109.5
C17 C18 H18B 109.5
H18A C18 H18B 109.5
C17 C18 H18C 109.5
H18A C18 H18C 109.5
H18B C18 H18C 109.5
C17 C19 H19A 109.5
C17 C19 H19B 109.5
H19A C19 H19B 109.5
C17 C19 H19C 109.5
H19A C19 H19C 109.5
H19B C19 H19C 109.5
C22 C20 C21 109.9(4)
C22 C20 Si1 114.0(3)
C21 C20 Si1 111.1(3)
C22 C20 H20 107.1
C21 C20 H20 107.1
Si1 C20 H20 107.1
C20 C21 H21A 109.5
C20 C21 H21B 109.5
H21A C21 H21B 109.5
C20 C21 H21C 109.5
H21A C21 H21C 109.5
H21B C21 H21C 109.5
C20 C22 H22A 109.5
C20 C22 H22B 109.5
H22A C22 H22B 109.5
C20 C22 H22C 109.5
H22A C22 H22C 109.5
H22B C22 H22C 109.5
C25 C23 C24 109.5(3)
C25 C23 Si1 113.4(3)
C24 C23 Si1 114.5(3)
C25 C23 H23 106.3
C24 C23 H23 106.3
Si1 C23 H23 106.3
C23 C24 H24A 109.5
C23 C24 H24B 109.5
H24A C24 H24B 109.5
C23 C24 H24C 109.5
H24A C24 H24C 109.5
H24B C24 H24C 109.5
C23 C25 H25A 109.5
C23 C25 H25B 109.5
H25A C25 H25B 109.5
C23 C25 H25C 109.5
H25A C25 H25C 109.5
H25B C25 H25C 109.5
C28 C26 C27 110.3(4)
C28 C26 Si2 111.6(3)
C27 C26 Si2 112.6(3)
C28 C26 H26 107.4
C27 C26 H26 107.4
Si2 C26 H26 107.4
C26 C27 H27A 109.5
C26 C27 H27B 109.5
H27A C27 H27B 109.5
C26 C27 H27C 109.5
H27A C27 H27C 109.5
H27B C27 H27C 109.5
C26 C28 H28A 109.5
C26 C28 H28B 109.5
H28A C28 H28B 109.5
C26 C28 H28C 109.5
H28A C28 H28C 109.5
H28B C28 H28C 109.5
C30A C29A C31A 126.1(12)
C30A C29A Si2 122.2(8)
C31A C29A Si2 111.6(10)
C30A C29A H29A 91.3
C31A C29A H29A 91.3
Si2 C29A H29A 91.3
C29A C30A H30A 109.5
C29A C30A H30B 109.5
H30A C30A H30B 109.5
C29A C30A H30C 109.5
H30A C30A H30C 109.5
H30B C30A H30C 109.5
C29A C31A H31A 109.5
C29A C31A H31B 109.5
H31A C31A H31B 109.5
C29A C31A H31C 109.5
H31A C31A H31C 109.5
H31B C31A H31C 109.5
C30B C29B C31B 116.6(13)
C30B C29B Si2 124.2(8)
C31B C29B Si2 114.3(12)
C30B C29B H29B 97.4
C31B C29B H29B 97.4
Si2 C29B H29B 97.4
C29B C30B H30D 109.5
C29B C30B H30E 109.5
H30D C30B H30E 109.5
C29B C30B H30F 109.5
H30D C30B H30F 109.5
H30E C30B H30F 109.5
C29B C31B H31D 109.5
C29B C31B H31E 109.5
H31D C31B H31E 109.5
C29B C31B H31F 109.5
H31D C31B H31F 109.5
H31E C31B H31F 109.5
C34 C32 C33 110.5(3)
C34 C32 Si2 115.3(3)
C33 C32 Si2 113.5(3)
C34 C32 H32 105.6
C33 C32 H32 105.6
Si2 C32 H32 105.6
C32 C33 H33A 109.5
C32 C33 H33B 109.5
H33A C33 H33B 109.5
C32 C33 H33C 109.5
H33A C33 H33C 109.5
H33B C33 H33C 109.5
C32 C34 H34A 109.5
C32 C34 H34B 109.5
H34A C34 H34B 109.5
C32 C34 H34C 109.5
H34A C34 H34C 109.5
H34B C34 H34C 109.5
C36 C35 C37 109.6(3)
C36 C35 Si3 114.1(2)
C37 C35 Si3 113.7(2)
C36 C35 H35 106.2
C37 C35 H35 106.2
Si3 C35 H35 106.2
C35 C36 H36A 109.5
C35 C36 H36B 109.5
H36A C36 H36B 109.5
C35 C36 H36C 109.5
H36A C36 H36C 109.5
H36B C36 H36C 109.5
C35 C37 H37A 109.5
C35 C37 H37B 109.5
H37A C37 H37B 109.5
C35 C37 H37C 109.5
H37A C37 H37C 109.5
H37B C37 H37C 109.5
C39 C38 C40 109.0(3)
C39 C38 Si3 115.3(2)
C40 C38 Si3 114.1(2)
C39 C38 H38 105.9
C40 C38 H38 105.9
Si3 C38 H38 105.9
C38 C39 H39A 109.5
C38 C39 H39B 109.5
H39A C39 H39B 109.5
C38 C39 H39C 109.5
H39A C39 H39C 109.5
H39B C39 H39C 109.5
C38 C40 H40A 109.5
C38 C40 H40B 109.5
H40A C40 H40B 109.5
C38 C40 H40C 109.5
H40A C40 H40C 109.5
H40B C40 H40C 109.5
C42 C41 C43 109.4(3)
C42 C41 Si3 112.2(2)
C43 C41 Si3 113.1(2)
C42 C41 H41 107.3
C43 C41 H41 107.3
Si3 C41 H41 107.3
C41 C42 H42A 109.5
C41 C42 H42B 109.5
H42A C42 H42B 109.5
C41 C42 H42C 109.5
H42A C42 H42C 109.5
H42B C42 H42C 109.5
C41 C43 H43A 109.5
C41 C43 H43B 109.5
H43A C43 H43B 109.5
C41 C43 H43C 109.5
H43A C43 H43C 109.5
H43B C43 H43C 109.5
C46A C44A C45A 88(3)
C46A C44A Si4 102.1(15)
C45A C44A Si4 125.2(18)
C46A C44A H44A 112.6
C45A C44A H44A 112.6
Si4 C44A H44A 112.6
C44A C45A H45A 109.5
C44A C45A H45B 109.5
H45A C45A H45B 109.5
C44A C45A H45C 109.5
H45A C45A H45C 109.5
H45B C45A H45C 109.5
C44A C46A H46A 109.5
C44A C46A H46B 109.5
H46A C46A H46B 109.5
C44A C46A H46C 109.5
H46A C46A H46C 109.5
H46B C46A H46C 109.5
H45D C45B H45E 109.5
H45D C45B H45F 109.5
H45E C45B H45F 109.5
H46D C46B H46E 109.5
H46D C46B H46F 109.5
H46E C46B H46F 109.5
C49 C47 C48 109.7(3)
C49 C47 Si4 115.6(3)
C48 C47 Si4 113.2(3)
C49 C47 H47 105.9
C48 C47 H47 105.9
Si4 C47 H47 105.9
C47 C48 H48A 109.5
C47 C48 H48B 109.5
H48A C48 H48B 109.5
C47 C48 H48C 109.5
H48A C48 H48C 109.5
H48B C48 H48C 109.5
C47 C49 H49A 109.5
C47 C49 H49B 109.5
H49A C49 H49B 109.5
C47 C49 H49C 109.5
H49A C49 H49C 109.5
H49B C49 H49C 109.5
C51A C50A C52A 109(3)
C51A C50A Si4 123(2)
C52A C50A Si4 97.7(14)
C51A C50A H50A 108.5
C52A C50A H50A 108.5
Si4 C50A H50A 108.5
C50A C51A H51A 109.5
C50A C51A H51B 109.5
H51A C51A H51B 109.5
C50A C51A H51C 109.5
H51A C51A H51C 109.5
H51B C51A H51C 109.5
C50A C52A H52A 109.5
C50A C52A H52B 109.5
H52A C52A H52B 109.5
C50A C52A H52C 109.5
H52A C52A H52C 109.5
H52B C52A H52C 109.5
H51D C51B H51E 109.5
H51D C51B H51F 109.5
H51E C51B H51F 109.5
H52D C52B H52E 109.5
H52D C52B H52F 109.5
H52E C52B H52F 109.5
N1 C53 C54 122.5(3)
N1 C53 H53 118.7
C54 C53 H53 118.7
C53 C54 C55 119.0(3)
C53 C54 H54 120.5
C55 C54 H54 120.5
C56 C55 C54 119.0(3)
C56 C55 H55 120.5
C54 C55 H55 120.5
C55 C56 C57 118.8(3)
C55 C56 H56 120.6
C57 C56 H56 120.6
N1 C57 C56 123.5(3)
N1 C57 H57 118.2
C56 C57 H57 118.2
N2 C58 C59 122.2(3)
N2 C58 H58 118.9
C59 C58 H58 118.9
C60 C59 C58 119.5(4)
C60 C59 H59 120.2
C58 C59 H59 120.2
C61 C60 C59 119.2(3)
C61 C60 H60 120.4
C59 C60 H60 120.4
C60 C61 C62 119.0(3)
C60 C61 H61 120.5
C62 C61 H61 120.5
N2 C62 C61 122.6(3)
N2 C62 H62 118.7
C61 C62 H62 118.7
C57 N1 C53 117.1(3)
C57 N1 Ti1 124.28(19)
C53 N1 Ti1 118.39(19)
C62 N2 C58 117.5(3)
C62 N2 Ti2 123.8(2)
C58 N2 Ti2 118.6(2)
Ti2 O1 Ti1 95.35(8)
Ti1 O2 Ti2 95.33(8)
C1 Si1 C17 110.66(14)
C1 Si1 C23 109.24(14)
C17 Si1 C23 116.50(18)
C1 Si1 C20 105.46(14)
C17 Si1 C20 107.08(19)
C23 Si1 C20 107.26(17)
C8 Si2 C26 108.03(14)
C8 Si2 C32 109.16(14)
C26 Si2 C32 106.48(17)
C8 Si2 C29A 114.2(4)
C26 Si2 C29A 114.3(6)
C32 Si2 C29A 104.3(7)
C8 Si2 C29B 106.7(4)
C26 Si2 C29B 100.8(5)
C32 Si2 C29B 124.5(6)
C9 Si3 C35 110.08(13)
C9 Si3 C38 109.25(12)
C35 Si3 C38 115.56(15)
C9 Si3 C41 105.97(12)
C35 Si3 C41 108.18(14)
C38 Si3 C41 107.35(14)
C16 Si4 C44A 109.98(18)
C16 Si4 C47 108.41(13)
C44A Si4 C47 107.61(19)
C16 Si4 C50A 109.89(18)
C44A Si4 C50A 112.9(3)
C47 Si4 C50A 108.0(2)
O2 Ti1 O1 84.85(7)
O2 Ti1 N1 98.65(8)
O1 Ti1 N1 93.42(8)
O2 Ti1 C2 111.13(9)
O1 Ti1 C2 102.40(9)
N1 Ti1 C2 147.20(9)
O2 Ti1 C1 100.60(9)
O1 Ti1 C1 137.84(9)
N1 Ti1 C1 126.23(9)
C2 Ti1 C1 36.50(9)
O2 Ti1 C5 125.09(8)
O1 Ti1 C5 147.98(8)
N1 Ti1 C5 92.77(8)
C2 Ti1 C5 59.16(9)
C1 Ti1 C5 36.62(9)
O2 Ti1 C3 143.57(9)
O1 Ti1 C3 90.53(8)
N1 Ti1 C3 117.71(9)
C2 Ti1 C3 35.06(9)
C1 Ti1 C3 60.51(9)
C5 Ti1 C3 59.02(9)
O2 Ti1 C4 159.90(8)
O1 Ti1 C4 113.27(8)
N1 Ti1 C4 89.21(8)
C2 Ti1 C4 58.19(9)
C1 Ti1 C4 60.34(9)
C5 Ti1 C4 35.47(8)
C3 Ti1 C4 34.84(9)
O2 Ti1 Ti2 42.61(5)
O1 Ti1 Ti2 42.27(5)
N1 Ti1 Ti2 96.95(6)
C2 Ti1 Ti2 114.12(7)
C1 Ti1 Ti2 129.94(7)
C5 Ti1 Ti2 165.43(7)
C3 Ti1 Ti2 124.20(7)
C4 Ti1 Ti2 154.88(6)
O1 Ti2 O2 84.40(7)
O1 Ti2 N2 94.75(8)
O2 Ti2 N2 101.22(8)
O1 Ti2 C11 90.90(8)
O2 Ti2 C11 129.95(9)
N2 Ti2 C11 128.83(9)
O1 Ti2 C10 110.13(9)
O2 Ti2 C10 100.44(9)
N2 Ti2 C10 148.34(9)
C11 Ti2 C10 35.87(9)
O1 Ti2 C12 108.42(8)
O2 Ti2 C12 158.45(9)
N2 Ti2 C12 95.03(9)
C11 Ti2 C12 36.10(9)
C10 Ti2 C12 59.27(9)
O1 Ti2 C9 145.65(9)
O2 Ti2 C9 99.32(8)
N2 Ti2 C9 117.56(9)
C11 Ti2 C9 60.48(9)
C10 Ti2 C9 35.53(9)
C12 Ti2 C9 60.25(8)
O1 Ti2 C13 144.22(8)
O2 Ti2 C13 129.28(8)
N2 Ti2 C13 90.19(9)
C11 Ti2 C13 59.48(9)
C10 Ti2 C13 58.17(9)
C12 Ti2 C13 35.80(8)
C9 Ti2 C13 35.41(8)
O1 Ti2 Ti1 42.37(5)
O2 Ti2 Ti1 42.05(5)
N2 Ti2 Ti1 102.01(6)
C11 Ti2 Ti1 115.41(7)
C10 Ti2 Ti1 109.54(7)
C12 Ti2 Ti1 146.72(6)
C9 Ti2 Ti1 130.78(6)
C13 Ti2 Ti1 166.06(7)
C105 C104 C103 125.4(9)
C105 C104 H104 117.3
C103 C104 H104 117.3
C100 C105 C104 118.9(8)
C100 C105 H105 120.6
C104 C105 H105 120.6
C104 C103 N3 116.8(9)
C104 C103 H103 121.6
N3 C103 H103 121.6
C100 C101 N3 116.6(10)
C100 C101 H101 121.7
N3 C101 H101 121.7
C105 C100 C101 128.1(11)
C105 C100 H100 115.9
C101 C100 H100 115.9
C101 N3 C103 113.8(9)

loop_
_geom_bond_atom_site_label_1
_geom_bond_atom_site_label_2
_geom_bond_distance
C1 C2 1.438(4)
C1 C5 1.455(4)
C1 Si1 1.862(3)
C1 Ti1 2.297(3)
C2 C3 1.404(4)
C2 Ti1 2.295(3)
C2 H2 0.95
C3 C4 1.428(4)
C3 Ti1 2.362(2)
C3 H3 0.95
C4 C8 1.429(4)
C4 C5 1.446(3)
C4 Ti1 2.407(2)
C5 C6 1.418(4)
C5 Ti1 2.334(2)
C6 C7 1.400(4)
C6 H6 0.95
C7 C8 1.419(4)
C7 H7 0.95
C8 Si2 1.853(3)
C9 C10 1.430(4)
C9 C13 1.447(4)
C9 Si3 1.870(2)
C9 Ti2 2.377(2)
C10 C11 1.413(4)
C10 Ti2 2.304(2)
C10 H10 0.95
C11 C12 1.435(4)
C11 Ti2 2.283(2)
C11 H11 0.95
C12 C16 1.429(4)
C12 C13 1.452(3)
C12 Ti2 2.343(2)
C13 C14 1.424(4)
C13 Ti2 2.380(2)
C14 C15 1.393(4)
C14 H14 0.95
C15 C16 1.426(4)
C15 H15 0.95
C16 Si4 1.855(3)
C17 C19 1.528(5)
C17 C18 1.531(5)
C17 Si1 1.875(4)
C17 H17 1
C18 H18A 0.98
C18 H18B 0.98
C18 H18C 0.98
C19 H19A 0.98
C19 H19B 0.98
C19 H19C 0.98
C20 C22 1.530(6)
C20 C21 1.540(7)
C20 Si1 1.906(4)
C20 H20 1
C21 H21A 0.98
C21 H21B 0.98
C21 H21C 0.98
C22 H22A 0.98
C22 H22B 0.98
C22 H22C 0.98
C23 C25 1.529(5)
C23 C24 1.539(5)
C23 Si1 1.897(3)
C23 H23 1
C24 H24A 0.98
C24 H24B 0.98
C24 H24C 0.98
C25 H25A 0.98
C25 H25B 0.98
C25 H25C 0.98
C26 C28 1.512(6)
C26 C27 1.529(6)
C26 Si2 1.895(3)
C26 H26 1
C27 H27A 0.98
C27 H27B 0.98
C27 H27C 0.98
C28 H28A 0.98
C28 H28B 0.98
C28 H28C 0.98
C29A C30A 1.320(17)
C29A C31A 1.49(2)
C29A Si2 1.904(11)
C29A H29A 1
C30A H30A 0.98
C30A H30B 0.98
C30A H30C 0.98
C31A H31A 0.98
C31A H31B 0.98
C31A H31C 0.98
C29B C30B 1.281(17)
C29B C31B 1.58(2)
C29B Si2 1.926(11)
C29B H29B 1
C30B H30D 0.98
C30B H30E 0.98
C30B H30F 0.98
C31B H31D 0.98
C31B H31E 0.98
C31B H31F 0.98
C32 C34 1.505(5)
C32 C33 1.541(5)
C32 Si2 1.898(4)
C32 H32 1
C33 H33A 0.98
C33 H33B 0.98
C33 H33C 0.98
C34 H34A 0.98
C34 H34B 0.98
C34 H34C 0.98
C35 C36 1.533(4)
C35 C37 1.538(4)
C35 Si3 1.887(3)
C35 H35 1
C36 H36A 0.98
C36 H36B 0.98
C36 H36C 0.98
C37 H37A 0.98
C37 H37B 0.98
C37 H37C 0.98
C38 C39 1.528(5)
C38 C40 1.538(4)
C38 Si3 1.894(3)
C38 H38 1
C39 H39A 0.98
C39 H39B 0.98
C39 H39C 0.98
C40 H40A 0.98
C40 H40B 0.98
C40 H40C 0.98
C41 C42 1.530(5)
C41 C43 1.531(5)
C41 Si3 1.904(3)
C41 H41 1
C42 H42A 0.98
C42 H42B 0.98
C42 H42C 0.98
C43 H43A 0.98
C43 H43B 0.98
C43 H43C 0.98
C44A C46A 1.80(7)
C44A C45A 1.59(3)
C44A Si4 1.880(4)
C44A H44A 1
C45A H45A 0.98
C45A H45B 0.98
C45A H45C 0.98
C46A H46A 0.98
C46A H46B 0.98
C46A H46C 0.98
C45B H45D 0.98
C45B H45E 0.98
C45B H45F 0.98
C46B H46D 0.98
C46B H46E 0.98
C46B H46F 0.98
C47 C49 1.534(4)
C47 C48 1.534(5)
C47 Si4 1.897(3)
C47 H47 1
C48 H48A 0.98
C48 H48B 0.98
C48 H48C 0.98
C49 H49A 0.98
C49 H49B 0.98
C49 H49C 0.98
C50A C51A 1.13(5)
C50A C52A 1.85(4)
C50A Si4 1.928(5)
C50A H50A 1
C51A H51A 0.98
C51A H51B 0.98
C51A H51C 0.98
C52A H52A 0.98
C52A H52B 0.98
C52A H52C 0.98
C51B H51D 0.98
C51B H51E 0.98
C51B H51F 0.98
C52B H52D 0.98
C52B H52E 0.98
C52B H52F 0.98
C53 N1 1.354(4)
C53 C54 1.376(5)
C53 H53 0.95
C54 C55 1.381(6)
C54 H54 0.95
C55 C56 1.369(6)
C55 H55 0.95
C56 C57 1.375(5)
C56 H56 0.95
C57 N1 1.337(4)
C57 H57 0.95
C58 N2 1.344(4)
C58 C59 1.377(5)
C58 H58 0.95
C59 C60 1.365(6)
C59 H59 0.95
C60 C61 1.364(6)
C60 H60 0.95
C61 C62 1.381(5)
C61 H61 0.95
C62 N2 1.344(4)
C62 H62 0.95
N1 Ti1 2.174(2)
N2 Ti2 2.165(2)
O1 Ti2 1.8495(17)
O1 Ti1 1.8531(17)
O2 Ti1 1.8416(17)
O2 Ti2 1.8615(17)
Ti1 Ti2 2.7376(6)
C104 C105 1.259(10)
C104 C103 1.311(11)
C104 H104 0.95
C105 C100 1.238(10)
C105 H105 0.95
C103 N3 1.481(13)
C103 H103 0.95
C101 C100 1.304(11)
C101 N3 1.425(13)
C101 H101 0.95
C100 H100 0.95

loop_
_geom_torsion_atom_site_label_1
_geom_torsion_atom_site_label_2
_geom_torsion_atom_site_label_3
_geom_torsion_atom_site_label_4
_geom_torsion
C5 C1 C2 C3 -1.2(3)
Si1 C1 C2 C3 -159.02(19)
Ti1 C1 C2 C3 65.16(19)
C5 C1 C2 Ti1 -66.33(16)
Si1 C1 C2 Ti1 135.8(2)
C1 C2 C3 C4 2.0(3)
Ti1 C2 C3 C4 65.16(18)
C1 C2 C3 Ti1 -63.18(18)
C2 C3 C4 C8 178.7(3)
Ti1 C3 C4 C8 -119.1(4)
C2 C3 C4 C5 -2.0(3)
Ti1 C3 C4 C5 60.31(17)
C2 C3 C4 Ti1 -62.26(18)
C8 C4 C5 C6 1.8(3)
C3 C4 C5 C6 -177.8(2)
Ti1 C4 C5 C6 -116.64(19)
C8 C4 C5 C1 -179.1(2)
C3 C4 C5 C1 1.3(3)
Ti1 C4 C5 C1 62.44(16)
C8 C4 C5 Ti1 118.43(19)
C3 C4 C5 Ti1 -61.17(17)
C2 C1 C5 C6 178.4(3)
Si1 C1 C5 C6 -24.2(5)
Ti1 C1 C5 C6 113.1(4)
C2 C1 C5 C4 -0.1(3)
Si1 C1 C5 C4 157.23(19)
Ti1 C1 C5 C4 -65.44(17)
C2 C1 C5 Ti1 65.35(16)
Si1 C1 C5 Ti1 -137.3(2)
C4 C5 C6 C7 -1.8(3)
C1 C5 C6 C7 179.6(3)
Ti1 C5 C6 C7 -84.1(2)
C5 C6 C7 C8 1.3(3)
C6 C7 C8 C4 -0.2(3)
C6 C7 C8 Si2 -163.6(2)
C3 C4 C8 C7 178.4(3)
C5 C4 C8 C7 -1.0(3)
Ti1 C4 C8 C7 76.6(2)
C3 C4 C8 Si2 -18.4(5)
C5 C4 C8 Si2 162.19(19)
Ti1 C4 C8 Si2 -120.3(2)
C13 C9 C10 C11 -1.9(3)
Si3 C9 C10 C11 -165.75(18)
Ti2 C9 C10 C11 62.49(18)
C13 C9 C10 Ti2 -64.41(16)
Si3 C9 C10 Ti2 131.77(19)
C9 C10 C11 C12 1.9(3)
Ti2 C10 C11 C12 66.65(17)
C9 C10 C11 Ti2 -64.79(18)
C10 C11 C12 C16 -176.7(3)
Ti2 C11 C12 C16 -111.0(4)
C10 C11 C12 C13 -1.0(3)
Ti2 C11 C12 C13 64.75(17)
C10 C11 C12 Ti2 -65.74(17)
C10 C9 C13 C14 179.4(3)
Si3 C9 C13 C14 -17.5(5)
Ti2 C9 C13 C14 117.1(4)
C10 C9 C13 C12 1.3(3)
Si3 C9 C13 C12 164.33(19)
Ti2 C9 C13 C12 -61.09(17)
C10 C9 C13 Ti2 62.35(16)
Si3 C9 C13 Ti2 -134.6(2)
C16 C12 C13 C14 -1.7(3)
C11 C12 C13 C14 -179.0(2)
Ti2 C12 C13 C14 -116.83(19)
C16 C12 C13 C9 177.1(2)
C11 C12 C13 C9 -0.2(3)
Ti2 C12 C13 C9 62.00(17)
C16 C12 C13 Ti2 115.1(2)
C11 C12 C13 Ti2 -62.20(16)
C9 C13 C14 C15 -177.5(3)
C12 C13 C14 C15 0.6(3)
Ti2 C13 C14 C15 -76.6(2)
C13 C14 C15 C16 0.7(3)
C14 C15 C16 C12 -1.7(3)
C14 C15 C16 Si4 -171.7(2)
C11 C12 C16 C15 177.7(3)
C13 C12 C16 C15 2.0(3)
Ti2 C12 C16 C15 83.4(2)
C11 C12 C16 Si4 -12.5(5)
C13 C12 C16 Si4 171.8(2)
Ti2 C12 C16 Si4 -106.8(2)
N1 C53 C54 C55 0.2(5)
C53 C54 C55 C56 -0.3(6)
C54 C55 C56 C57 -0.3(6)
C55 C56 C57 N1 1.1(5)
N2 C58 C59 C60 -0.1(6)
C58 C59 C60 C61 -0.6(6)
C59 C60 C61 C62 0.8(6)
C60 C61 C62 N2 -0.3(5)
C56 C57 N1 C53 -1.2(4)
C56 C57 N1 Ti1 -175.0(3)
C54 C53 N1 C57 0.5(4)
C54 C53 N1 Ti1 174.7(3)
C61 C62 N2 C58 -0.4(4)
C61 C62 N2 Ti2 -176.0(2)
C59 C58 N2 C62 0.6(5)
C59 C58 N2 Ti2 176.4(3)
C2 C1 Si1 C17 -159.2(2)
C5 C1 Si1 C17 47.9(3)
Ti1 C1 Si1 C17 -58.1(2)
C2 C1 Si1 C23 -29.6(3)
C5 C1 Si1 C23 177.4(2)
Ti1 C1 Si1 C23 71.5(2)
C2 C1 Si1 C20 85.4(3)
C5 C1 Si1 C20 -67.6(3)
Ti1 C1 Si1 C20 -173.5(2)
C19 C17 Si1 C1 54.0(4)
C18 C17 Si1 C1 -176.7(3)
C19 C17 Si1 C23 -71.5(4)
C18 C17 Si1 C23 57.7(4)
C19 C17 Si1 C20 168.5(3)
C18 C17 Si1 C20 -62.3(4)
C25 C23 Si1 C1 -73.2(3)
C24 C23 Si1 C1 160.1(3)
C25 C23 Si1 C17 53.1(3)
C24 C23 Si1 C17 -73.6(4)
C25 C23 Si1 C20 173.0(3)
C24 C23 Si1 C20 46.3(4)
C7 C8 Si2 C26 72.9(3)
C4 C8 Si2 C26 -86.8(3)
C7 C8 Si2 C32 -171.7(2)
C4 C8 Si2 C32 28.6(3)
C7 C8 Si2 C29A -55.4(8)
C4 C8 Si2 C29A 144.9(8)
C7 C8 Si2 C29B -34.8(6)
C4 C8 Si2 C29B 165.5(6)
C28 C26 Si2 C8 57.9(3)
C27 C26 Si2 C8 -66.8(4)
C28 C26 Si2 C32 -59.2(3)
C27 C26 Si2 C32 176.1(3)
C28 C26 Si2 C29A -173.8(7)
C27 C26 Si2 C29A 61.5(7)
C28 C26 Si2 C29B 169.7(6)
C27 C26 Si2 C29B 45.0(6)
C34 C32 Si2 C8 56.8(3)
C33 C32 Si2 C8 -174.4(3)
C34 C32 Si2 C26 173.2(3)
C33 C32 Si2 C26 -58.0(4)
C34 C32 Si2 C29A -65.6(5)
C33 C32 Si2 C29A 63.2(5)
C34 C32 Si2 C29B -70.6(5)
C33 C32 Si2 C29B 58.2(5)
C10 C9 Si3 C35 -149.5(2)
C13 C9 Si3 C35 50.6(3)
Ti2 C9 Si3 C35 -54.0(2)
C10 C9 Si3 C38 -21.6(3)
C13 C9 Si3 C38 178.5(2)
Ti2 C9 Si3 C38 73.9(2)
C10 C9 Si3 C41 93.8(2)
C13 C9 Si3 C41 -66.2(3)
Ti2 C9 Si3 C41 -170.70(18)
C36 C35 Si3 C9 65.6(3)
C37 C35 Si3 C9 -167.6(2)
C36 C35 Si3 C38 -58.7(3)
C37 C35 Si3 C38 68.1(3)
C36 C35 Si3 C41 -179.0(2)
C37 C35 Si3 C41 -52.2(3)
C39 C38 Si3 C9 -64.2(3)
C40 C38 Si3 C9 168.5(3)
C39 C38 Si3 C35 60.5(3)
C40 C38 Si3 C35 -66.8(3)
C39 C38 Si3 C41 -178.7(3)
C40 C38 Si3 C41 54.0(3)
C15 C16 Si4 C44A 57.3(3)
C12 C16 Si4 C44A -110.3(3)
C15 C16 Si4 C47 174.7(3)
C12 C16 Si4 C47 7.1(3)
C15 C16 Si4 C50A -67.5(3)
C12 C16 Si4 C50A 124.9(3)
C46A C44A Si4 C16 54.0(14)
C45A C44A Si4 C16 -42(4)
C46A C44A Si4 C47 -63.9(14)
C45A C44A Si4 C47 -160(4)
C46A C44A Si4 C50A 177.1(14)
C45A C44A Si4 C50A 81(4)
C49 C47 Si4 C16 -158.3(3)
C48 C47 Si4 C16 74.1(3)
C49 C47 Si4 C44A -39.4(4)
C48 C47 Si4 C44A -167.0(3)
C49 C47 Si4 C50A 82.7(4)
C48 C47 Si4 C50A -44.9(3)
Ti2 O2 Ti1 O1 -1.81(8)
Ti2 O2 Ti1 N1 90.88(9)
Ti2 O2 Ti1 C2 -103.13(10)
Ti2 O2 Ti1 C1 -139.57(9)
Ti2 O2 Ti1 C5 -169.53(9)
Ti2 O2 Ti1 C3 -85.71(15)
Ti2 O2 Ti1 C4 -157.1(2)
Ti2 O1 Ti1 O2 1.82(8)
Ti2 O1 Ti1 N1 -96.57(9)
Ti2 O1 Ti1 C2 112.35(9)
Ti2 O1 Ti1 C1 101.95(13)
Ti2 O1 Ti1 C5 162.67(13)
Ti2 O1 Ti1 C3 145.62(9)
Ti2 O1 Ti1 C4 172.82(8)
Ti1 O1 Ti2 O2 -1.80(8)
Ti1 O1 Ti2 N2 -102.64(9)
Ti1 O1 Ti2 C11 128.27(9)
Ti1 O1 Ti2 C10 97.29(9)
Ti1 O1 Ti2 C12 160.44(8)
Ti1 O1 Ti2 C9 96.52(14)
Ti1 O1 Ti2 C13 160.40(12)
Ti1 O2 Ti2 O1 1.81(8)
Ti1 O2 Ti2 N2 95.56(9)
Ti1 O2 Ti2 C11 -84.66(12)
Ti1 O2 Ti2 C10 -107.67(9)
Ti1 O2 Ti2 C12 -126.2(2)
Ti1 O2 Ti2 C9 -143.74(9)
Ti1 O2 Ti2 C13 -164.84(9)
C103 C104 C105 C100 3.5(14)
C105 C104 C103 N3 0.5(14)
C104 C105 C100 C101 -2.4(16)
N3 C101 C100 C105 -2.6(16)
C100 C101 N3 C103 6.0(14)
C104 C103 N3 C101 -5.1(14)

loop_
_platon_squeeze_void_nr
_platon_squeeze_void_average_x
_platon_squeeze_void_average_y
_platon_squeeze_void_average_z
_platon_squeeze_void_volume
_platon_squeeze_void_count_electrons
_platon_squeeze_void_content
1 0.500 1.000 0.000 338 61 ' '
